data_8105631
loop_
_publ_author_name
'Zuo, Zhenyu'
'Hu, Kunxia'
'Song, Xiao'
'Zhang, Hong'
'Tang, Zhishu'

_publ_section_title
;
 The crystal structure of
 1,5-di(naphthalen-2-yl)-3-(pyridin-2-yl)pentane-1,5-dione, C30H23NO2
;
_journal_issue 2
_journal_name_full 'Zeitschrift f\"ur Kristallographie - New Crystal Structures'
_journal_page_first 325
_journal_page_last 326
_journal_paper_doi 10.1515/ncrs-2018-0378
_journal_volume 234
_journal_year 2019
_chemical_formula_moiety 'C30 H23 N O2'
_chemical_formula_sum 'C30 H23 N O2'
_chemical_formula_weight 429.49
_space_group_crystal_system orthorhombic
_space_group_IT_number 61
_space_group_name_Hall '-P 2ac 2ab'
_space_group_name_H-M_alt 'P b c a'
_atom_sites_solution_hydrogens geom
_atom_sites_solution_primary dual
_cell_angle_alpha 90
_cell_angle_beta 90
_cell_angle_gamma 90
_cell_formula_units_Z 8
_cell_length_a 10.7674(16)
_cell_length_b 19.542(3)
_cell_length_c 20.970(3)
_cell_measurement_reflns_used 9915
_cell_measurement_temperature 153
_cell_measurement_theta_max 68.195
_cell_measurement_theta_min 3.091
_cell_volume 4412.4(11)
_computing_cell_refinement 'SAINT V8.38A (?, 2016)'
_computing_data_reduction 'SAINT V8.38A (?, 2016)'
_computing_molecular_graphics 'Olex2 (Dolomanov et al., 2009)'
_computing_publication_material 'Olex2 (Dolomanov et al., 2009)'
_computing_structure_refinement 'XL (Sheldrick, 2008)'
_computing_structure_solution 'XT (Sheldrick, 2015)'
_diffrn_ambient_temperature 153.03
_diffrn_measured_fraction_theta_full 0.999
_diffrn_measured_fraction_theta_max 0.998
_diffrn_measurement_device_type 'Bruker APEX-II CCD'
_diffrn_measurement_method '\f and \w scans'
_diffrn_radiation_type CuK\a
_diffrn_radiation_wavelength 1.54178
_diffrn_reflns_av_R_equivalents 0.0409
_diffrn_reflns_av_unetI/netI 0.0139
_diffrn_reflns_Laue_measured_fraction_full 0.999
_diffrn_reflns_Laue_measured_fraction_max 0.998
_diffrn_reflns_limit_h_max 12
_diffrn_reflns_limit_h_min -12
_diffrn_reflns_limit_k_max 23
_diffrn_reflns_limit_k_min -23
_diffrn_reflns_limit_l_max 25
_diffrn_reflns_limit_l_min -25
_diffrn_reflns_number 74683
_diffrn_reflns_point_group_measured_fraction_full 0.999
_diffrn_reflns_point_group_measured_fraction_max 0.998
_diffrn_reflns_theta_full 67.679
_diffrn_reflns_theta_max 68.203
_diffrn_reflns_theta_min 4.216
_diffrn_standards_number 0
_exptl_absorpt_coefficient_mu 0.633
_exptl_absorpt_correction_T_max 0.7531
_exptl_absorpt_correction_T_min 0.6928
_exptl_absorpt_correction_type multi-scan
_exptl_absorpt_process_details
;
SADABS-2016/2 (Bruker,2016/2) was used for absorption correction. wR2(int) 
was 0.1181 before and 0.0563 after correction. The Ratio of minimum to 
maximum transmission is 0.9199. The \l/2 correction factor is Not present.
;
_exptl_crystal_colour 'clear light colourless'
_exptl_crystal_colour_lustre clear
_exptl_crystal_colour_modifier light
_exptl_crystal_colour_primary colourless
_exptl_crystal_density_diffrn 1.293
_exptl_crystal_description block
_exptl_crystal_F_000 1808
_exptl_crystal_size_max 0.5
_exptl_crystal_size_mid 0.4
_exptl_crystal_size_min 0.3
_refine_diff_density_max 0.300
_refine_diff_density_min -0.174
_refine_diff_density_rms 0.036
_refine_ls_extinction_coef .
_refine_ls_extinction_method none
_refine_ls_goodness_of_fit_ref 1.063
_refine_ls_hydrogen_treatment constr
_refine_ls_matrix_type full
_refine_ls_number_parameters 298
_refine_ls_number_reflns 4022
_refine_ls_number_restraints 0
_refine_ls_restrained_S_all 1.063
_refine_ls_R_factor_all 0.0371
_refine_ls_R_factor_gt 0.0350
_refine_ls_shift/su_max 0.001
_refine_ls_shift/su_mean 0.000
_refine_ls_structure_factor_coef Fsqd
_refine_ls_weighting_details 'w=1/[\s^2^(Fo^2^)+(0.0515P)^2^+1.2068P] where P=(Fo^2^+2Fc^2^)/3'
_refine_ls_weighting_scheme calc
_refine_ls_wR_factor_gt 0.0940
_refine_ls_wR_factor_ref 0.0963
_reflns_Friedel_coverage 0.000
_reflns_Friedel_fraction_full .
_reflns_Friedel_fraction_max .
_reflns_number_gt 3738
_reflns_number_total 4022
_reflns_threshold_expression 'I > 2\s(I)'
_cod_data_source_file suppl_ncrs-2018-0378_suppl.cif
_cod_data_source_block s
_cod_original_cell_volume 4412.5(11)
_cod_database_code 8105631
_shelx_space_group_comment
;
The symmetry employed for this shelxl refinement is uniquely defined
by the following loop, which should always be used as a source of
symmetry information in preference to the above space-group names.
They are only intended as comments.
;
_shelx_estimated_absorpt_t_max 0.833
_shelx_estimated_absorpt_t_min 0.742
_olex2_refinement_description
;
1. Fixed Uiso
 At 1.2 times of:
  All C(H) groups, All C(H,H) groups
2.a Ternary CH refined with riding coordinates:
 C1(H1)
2.b Secondary CH2 refined with riding coordinates:
 C14(H14A,H14B), C2(H2A,H2B)
2.c Aromatic/amide H refined with riding coordinates:
 C25(H25), C17(H17), C27(H27), C24(H24), C8(H8), C13(H13), C22(H22), C5(H5),
 C28(H28), C6(H6), C21(H21), C9(H9), C29(H29), C11(H11), C20(H20), C19(H19),
 C10(H10), C30(H30)
;

loop_
_space_group_symop_operation_xyz
'x, y, z'
'-x+1/2, -y, z+1/2'
'-x, y+1/2, -z+1/2'
'x+1/2, -y+1/2, -z'
'-x, -y, -z'
'x-1/2, y, -z-1/2'
'x, -y-1/2, z-1/2'
'-x-1/2, y-1/2, z'

loop_
_atom_site_label
_atom_site_type_symbol
_atom_site_fract_x
_atom_site_fract_y
_atom_site_fract_z
_atom_site_U_iso_or_equiv
_atom_site_adp_type
_atom_site_occupancy
_atom_site_site_symmetry_order
_atom_site_calc_flag
_atom_site_refinement_flags_posn
_atom_site_refinement_flags_adp
_atom_site_refinement_flags_occupancy
_atom_site_disorder_assembly
_atom_site_disorder_group
O2 O 0.55434(8) 0.56334(5) 0.91555(4) 0.0395(2) Uani 1 1 d . . . . .
O1 O 0.55551(9) 0.69014(5) 0.74005(4) 0.0444(2) Uani 1 1 d . . . . .
N1 N 0.84556(11) 0.50708(5) 0.82866(5) 0.0397(3) Uani 1 1 d . . . . .
C26 C 0.80269(10) 0.56841(6) 0.84664(5) 0.0261(2) Uani 1 1 d . . . . .
C16 C 0.42883(10) 0.47645(6) 0.87155(5) 0.0263(2) Uani 1 1 d . . . . .
C12 C 0.73518(10) 0.66523(6) 0.53332(5) 0.0294(2) Uani 1 1 d . . . . .
C4 C 0.65393(10) 0.68280(6) 0.64039(5) 0.0286(2) Uani 1 1 d . . . . .
C25 C 0.38369(10) 0.45588(6) 0.93245(5) 0.0286(2) Uani 1 1 d . . . . .
H25 H 0.4177 0.4758 0.9699 0.034 Uiso 1 1 calc R . . . .
C17 C 0.37896(11) 0.44688(6) 0.81783(5) 0.0289(2) Uani 1 1 d . . . . .
H17 H 0.4099 0.4597 0.7771 0.035 Uiso 1 1 calc R . . . .
C15 C 0.52657(10) 0.53059(6) 0.86801(5) 0.0278(2) Uani 1 1 d . . . . .
C1 C 0.69427(10) 0.59706(6) 0.80890(5) 0.0269(2) Uani 1 1 d . . . . .
H1 H 0.6627 0.6385 0.8317 0.032 Uiso 1 1 calc R . . . .
C23 C 0.23790(10) 0.37780(6) 0.88283(5) 0.0281(2) Uani 1 1 d . . . . .
C14 C 0.58785(10) 0.54514(6) 0.80445(5) 0.0285(2) Uani 1 1 d . . . . .
H14A H 0.5244 0.5628 0.7745 0.034 Uiso 1 1 calc R . . . .
H14B H 0.6205 0.5018 0.7868 0.034 Uiso 1 1 calc R . . . .
C18 C 0.28251(11) 0.39779(6) 0.82188(5) 0.0292(2) Uani 1 1 d . . . . .
C7 C 0.65631(10) 0.71811(6) 0.51046(6) 0.0298(2) Uani 1 1 d . . . . .
C3 C 0.64149(10) 0.66567(6) 0.70959(5) 0.0299(3) Uani 1 1 d . . . . .
C27 C 0.85456(10) 0.60413(6) 0.89716(6) 0.0308(3) Uani 1 1 d . . . . .
H27 H 0.8228 0.6477 0.9088 0.037 Uiso 1 1 calc R . . . .
C24 C 0.29232(11) 0.40802(6) 0.93761(5) 0.0303(3) Uani 1 1 d . . . . .
H24 H 0.2645 0.3946 0.9787 0.036 Uiso 1 1 calc R . . . .
C8 C 0.65880(11) 0.73441(6) 0.44434(6) 0.0352(3) Uani 1 1 d . . . . .
H8 H 0.6088 0.7707 0.4286 0.042 Uiso 1 1 calc R . . . .
C2 C 0.73538(10) 0.61899(6) 0.74177(5) 0.0288(2) Uani 1 1 d . . . . .
H2A H 0.8161 0.6430 0.7448 0.035 Uiso 1 1 calc R . . . .
H2B H 0.7476 0.5777 0.7152 0.035 Uiso 1 1 calc R . . . .
C13 C 0.73273(10) 0.64928(6) 0.59948(5) 0.0297(2) Uani 1 1 d . . . . .
H13 H 0.7865 0.6149 0.6156 0.036 Uiso 1 1 calc R . . . .
C22 C 0.14256(11) 0.32788(6) 0.88649(6) 0.0337(3) Uani 1 1 d . . . . .
H22 H 0.1120 0.3141 0.9270 0.040 Uiso 1 1 calc R . . . .
C5 C 0.57472(11) 0.73497(6) 0.61613(6) 0.0326(3) Uani 1 1 d . . . . .
H5 H 0.5196 0.7580 0.6442 0.039 Uiso 1 1 calc R . . . .
C28 C 0.95278(11) 0.57594(7) 0.93037(6) 0.0345(3) Uani 1 1 d . . . . .
H28 H 0.9888 0.5997 0.9653 0.041 Uiso 1 1 calc R . . . .
C6 C 0.57668(11) 0.75230(6) 0.55330(6) 0.0335(3) Uani 1 1 d . . . . .
H6 H 0.5240 0.7877 0.5382 0.040 Uiso 1 1 calc R . . . .
C21 C 0.09420(12) 0.29944(6) 0.83238(6) 0.0377(3) Uani 1 1 d . . . . .
H21 H 0.0308 0.2658 0.8355 0.045 Uiso 1 1 calc R . . . .
C9 C 0.73210(12) 0.69854(7) 0.40333(6) 0.0389(3) Uani 1 1 d . . . . .
H9 H 0.7321 0.7097 0.3592 0.047 Uiso 1 1 calc R . . . .
C29 C 0.99782(12) 0.51296(7) 0.91219(6) 0.0375(3) Uani 1 1 d . . . . .
H29 H 1.0654 0.4923 0.9340 0.045 Uiso 1 1 calc R . . . .
C11 C 0.81080(11) 0.62897(6) 0.48955(6) 0.0351(3) Uani 1 1 d . . . . .
H11 H 0.8636 0.5934 0.5044 0.042 Uiso 1 1 calc R . . . .
C20 C 0.13778(13) 0.31976(7) 0.77196(6) 0.0419(3) Uani 1 1 d . . . . .
H20 H 0.1032 0.2999 0.7346 0.050 Uiso 1 1 calc R . . . .
C19 C 0.22948(13) 0.36785(7) 0.76672(6) 0.0389(3) Uani 1 1 d . . . . .
H19 H 0.2579 0.3813 0.7257 0.047 Uiso 1 1 calc R . . . .
C10 C 0.80813(12) 0.64494(7) 0.42588(6) 0.0387(3) Uani 1 1 d . . . . .
H10 H 0.8578 0.6197 0.3967 0.046 Uiso 1 1 calc R . . . .
C30 C 0.94162(14) 0.48089(7) 0.86126(6) 0.0454(3) Uani 1 1 d . . . . .
H30 H 0.9729 0.4375 0.8484 0.055 Uiso 1 1 calc R . . . .

loop_
_atom_site_aniso_label
_atom_site_aniso_U_11
_atom_site_aniso_U_22
_atom_site_aniso_U_33
_atom_site_aniso_U_23
_atom_site_aniso_U_13
_atom_site_aniso_U_12
O2 0.0386(5) 0.0536(5) 0.0263(4) -0.0063(4) 0.0025(3) -0.0143(4)
O1 0.0450(5) 0.0519(5) 0.0362(5) 0.0090(4) 0.0113(4) 0.0212(4)
N1 0.0486(6) 0.0389(6) 0.0317(5) -0.0063(4) -0.0099(5) 0.0140(5)
C26 0.0257(5) 0.0297(5) 0.0229(5) 0.0025(4) 0.0035(4) -0.0005(4)
C16 0.0249(5) 0.0291(5) 0.0250(5) 0.0019(4) -0.0009(4) 0.0031(4)
C12 0.0254(5) 0.0308(5) 0.0320(6) -0.0008(5) -0.0003(4) -0.0033(4)
C4 0.0278(5) 0.0297(5) 0.0284(6) 0.0021(4) 0.0000(4) -0.0024(4)
C25 0.0279(5) 0.0350(6) 0.0228(5) 0.0003(4) -0.0024(4) 0.0023(5)
C17 0.0319(6) 0.0317(6) 0.0232(5) 0.0019(4) 0.0002(4) -0.0002(5)
C15 0.0254(5) 0.0338(6) 0.0240(5) 0.0006(4) -0.0016(4) 0.0020(4)
C1 0.0266(5) 0.0298(5) 0.0242(5) 0.0005(4) 0.0016(4) 0.0021(4)
C23 0.0264(5) 0.0281(5) 0.0297(6) 0.0018(4) 0.0008(4) 0.0044(4)
C14 0.0278(6) 0.0344(6) 0.0234(5) 0.0005(4) -0.0003(4) -0.0005(5)
C18 0.0311(6) 0.0289(5) 0.0276(6) 0.0010(4) -0.0012(4) 0.0007(5)
C7 0.0274(5) 0.0287(6) 0.0331(6) 0.0017(4) -0.0040(4) -0.0046(4)
C3 0.0298(6) 0.0302(6) 0.0297(6) 0.0021(4) 0.0024(4) 0.0018(4)
C27 0.0274(6) 0.0315(6) 0.0335(6) -0.0027(5) 0.0002(4) -0.0020(5)
C24 0.0304(6) 0.0352(6) 0.0253(5) 0.0036(4) 0.0026(4) 0.0016(5)
C8 0.0350(6) 0.0369(6) 0.0337(6) 0.0044(5) -0.0051(5) -0.0035(5)
C2 0.0267(5) 0.0333(6) 0.0265(5) 0.0036(4) 0.0031(4) 0.0026(4)
C13 0.0271(5) 0.0307(6) 0.0314(6) 0.0034(4) -0.0011(4) 0.0002(4)
C22 0.0311(6) 0.0334(6) 0.0367(6) 0.0022(5) 0.0038(5) -0.0009(5)
C5 0.0321(6) 0.0318(6) 0.0338(6) 0.0016(5) 0.0015(5) 0.0027(5)
C28 0.0286(6) 0.0429(7) 0.0320(6) -0.0017(5) -0.0029(5) -0.0057(5)
C6 0.0334(6) 0.0312(6) 0.0360(6) 0.0045(5) -0.0026(5) 0.0039(5)
C21 0.0338(6) 0.0343(6) 0.0451(7) -0.0029(5) 0.0019(5) -0.0063(5)
C9 0.0399(7) 0.0482(7) 0.0284(6) 0.0009(5) -0.0004(5) -0.0085(6)
C29 0.0332(6) 0.0473(7) 0.0320(6) 0.0057(5) -0.0040(5) 0.0069(5)
C11 0.0319(6) 0.0375(6) 0.0360(6) -0.0011(5) 0.0026(5) 0.0019(5)
C20 0.0463(7) 0.0434(7) 0.0360(7) -0.0071(5) -0.0038(5) -0.0104(6)
C19 0.0467(7) 0.0417(7) 0.0284(6) -0.0017(5) -0.0016(5) -0.0094(6)
C10 0.0378(7) 0.0452(7) 0.0330(6) -0.0042(5) 0.0041(5) -0.0008(5)
C30 0.0555(8) 0.0433(7) 0.0375(7) -0.0050(6) -0.0097(6) 0.0203(6)

loop_
_atom_type_symbol
_atom_type_description
_atom_type_scat_dispersion_real
_atom_type_scat_dispersion_imag
_atom_type_scat_source
C C 0.0181 0.0091 'International Tables Vol C Tables 4.2.6.8 and 6.1.1.4'
H H 0.0000 0.0000 'International Tables Vol C Tables 4.2.6.8 and 6.1.1.4'
N N 0.0311 0.0180 'International Tables Vol C Tables 4.2.6.8 and 6.1.1.4'
O O 0.0492 0.0322 'International Tables Vol C Tables 4.2.6.8 and 6.1.1.4'

loop_
_geom_angle_atom_site_label_1
_geom_angle_atom_site_label_2
_geom_angle_atom_site_label_3
_geom_angle
_geom_angle_site_symmetry_1
_geom_angle_site_symmetry_3
C26 N1 C30 117.65(11) . .
N1 C26 C1 116.66(10) . .
N1 C26 C27 121.82(10) . .
C27 C26 C1 121.52(10) . .
C25 C16 C15 119.00(10) . .
C17 C16 C25 118.86(10) . .
C17 C16 C15 122.12(10) . .
C7 C12 C13 118.53(10) . .
C11 C12 C7 119.25(11) . .
C11 C12 C13 122.20(11) . .
C13 C4 C3 123.71(10) . .
C13 C4 C5 119.26(11) . .
C5 C4 C3 116.98(10) . .
C24 C25 C16 120.76(10) . .
C16 C17 C18 121.45(10) . .
O2 C15 C16 120.17(10) . .
O2 C15 C14 120.89(10) . .
C16 C15 C14 118.92(9) . .
C26 C1 C14 111.26(9) . .
C26 C1 C2 111.05(9) . .
C14 C1 C2 110.12(9) . .
C24 C23 C18 118.33(10) . .
C22 C23 C18 118.87(11) . .
C22 C23 C24 122.79(10) . .
C15 C14 C1 113.34(9) . .
C17 C18 C23 119.22(10) . .
C17 C18 C19 121.77(10) . .
C19 C18 C23 119.01(11) . .
C12 C7 C8 118.71(11) . .
C6 C7 C12 119.54(11) . .
C6 C7 C8 121.75(11) . .
O1 C3 C4 119.17(10) . .
O1 C3 C2 120.45(10) . .
C4 C3 C2 120.38(10) . .
C28 C27 C26 119.54(11) . .
C25 C24 C23 121.34(10) . .
C9 C8 C7 120.74(12) . .
C3 C2 C1 112.49(9) . .
C4 C13 C12 121.09(10) . .
C21 C22 C23 120.70(11) . .
C6 C5 C4 121.01(11) . .
C29 C28 C27 119.13(11) . .
C5 C6 C7 120.56(11) . .
C22 C21 C20 120.36(11) . .
C8 C9 C10 120.45(12) . .
C28 C29 C30 117.81(11) . .
C10 C11 C12 120.32(12) . .
C19 C20 C21 120.44(12) . .
C20 C19 C18 120.62(12) . .
C11 C10 C9 120.48(12) . .
N1 C30 C29 124.05(12) . .

loop_
_geom_bond_atom_site_label_1
_geom_bond_atom_site_label_2
_geom_bond_distance
_geom_bond_site_symmetry_2
O2 C15 1.2218(14) .
O1 C3 1.2221(14) .
N1 C26 1.3386(15) .
N1 C30 1.3413(17) .
C26 C1 1.5174(15) .
C26 C27 1.3862(16) .
C16 C25 1.4243(15) .
C16 C17 1.3753(16) .
C16 C15 1.4942(16) .
C12 C7 1.4209(16) .
C12 C13 1.4221(16) .
C12 C11 1.4169(17) .
C4 C3 1.4954(16) .
C4 C13 1.3731(16) .
C4 C5 1.4232(16) .
C25 C24 1.3618(17) .
C17 C18 1.4163(16) .
C15 C14 1.5142(15) .
C1 C14 1.5334(15) .
C1 C2 1.5367(15) .
C23 C18 1.4202(16) .
C23 C24 1.4184(16) .
C23 C22 1.4182(16) .
C18 C19 1.4164(16) .
C7 C8 1.4228(17) .
C7 C6 1.4103(17) .
C3 C2 1.5197(15) .
C27 C28 1.3810(17) .
C8 C9 1.3616(19) .
C22 C21 1.3666(18) .
C5 C6 1.3605(17) .
C28 C29 1.3767(18) .
C21 C20 1.4083(19) .
C9 C10 1.4110(19) .
C29 C30 1.3783(19) .
C11 C10 1.3716(18) .
C20 C19 1.3675(18) .
